data_7101336
loop_
_publ_author_name
'Carl Redshaw'
'Sophie H. Dale'
'Mark R.J. Elsegood'
'Damien M. Hamden'
'Sadahiko Matsuura'
'Shigekazu Matsui'
'Michael Rowan'

_publ_section_title
;
Vanadyl C and N-capped tris(phenolate) complexes:
influence of pro-catalyst geometry on catalytic activity.
;
_journal_issue 31
_journal_name_full 'Chemical Communications'
_journal_paper_doi 10.1039/b606897a
_journal_year 2006
_chemical_formula_sum 'C27 H24 N3 O4 V'
_chemical_formula_weight 505.43
_chemical_name_systematic
;
?
;
_space_group_IT_number 4
_symmetry_cell_setting monoclinic
_symmetry_space_group_name_Hall 'P 2yb'
_symmetry_space_group_name_H-M 'P 1 21 1'
_atom_sites_solution_hydrogens geom
_atom_sites_solution_primary direct
_atom_sites_solution_secondary difmap
_audit_creation_method SHELXL-97
_cell_angle_alpha 90.00
_cell_angle_beta 90.085(2)
_cell_angle_gamma 90.00
_cell_formula_units_Z 4
_cell_length_a 9.2526(7)
_cell_length_b 25.7210(18)
_cell_length_c 9.8995(7)
_cell_measurement_reflns_used 4951
_cell_measurement_temperature 120(2)
_cell_measurement_theta_max 24.07
_cell_measurement_theta_min 2.86
_cell_volume 2355.9(3)
_computing_cell_refinement 'Bruker SAINT'
_computing_data_collection 'Bruker Apex II'
_computing_data_reduction 'Bruker SAINT'
_computing_molecular_graphics 'Bruker SHELXTL'
_computing_publication_material 'Bruker SHELXTL and local programs'
_computing_structure_refinement 'Bruker SHELXTL'
_computing_structure_solution 'Bruker SHELXTL'
_diffrn_ambient_temperature 120(2)
_diffrn_measured_fraction_theta_full 0.994
_diffrn_measured_fraction_theta_max 0.994
_diffrn_measurement_device_type 'Bruker Apex II'
_diffrn_measurement_method '\w rotation with narrow frames'
_diffrn_radiation_monochromator 'silicon 111'
_diffrn_radiation_source 'Daresbury SRS station 9.8'
_diffrn_radiation_type synchrotron
_diffrn_radiation_wavelength 0.6751
_diffrn_reflns_av_R_equivalents 0.0453
_diffrn_reflns_av_sigmaI/netI 0.0659
_diffrn_reflns_limit_h_max 10
_diffrn_reflns_limit_h_min -10
_diffrn_reflns_limit_k_max 30
_diffrn_reflns_limit_k_min -30
_diffrn_reflns_limit_l_max 11
_diffrn_reflns_limit_l_min -11
_diffrn_reflns_number 17474
_diffrn_reflns_theta_full 23.50
_diffrn_reflns_theta_max 23.50
_diffrn_reflns_theta_min 2.09
_diffrn_standards_decay_% 4
_diffrn_standards_number 0
_exptl_absorpt_coefficient_mu 0.461
_exptl_absorpt_correction_T_max 0.986
_exptl_absorpt_correction_T_min 0.973
_exptl_absorpt_correction_type multi-scan
_exptl_absorpt_process_details 'SADABS v2.10, Sheldrick, G.M., (2003)'
_exptl_crystal_colour blue
_exptl_crystal_density_diffrn 1.425
_exptl_crystal_density_method 'not measured'
_exptl_crystal_description block
_exptl_crystal_F_000 1048
_exptl_crystal_size_max 0.06
_exptl_crystal_size_mid 0.04
_exptl_crystal_size_min 0.03
_refine_diff_density_max 1.418
_refine_diff_density_min -1.310
_refine_diff_density_rms 0.212
_refine_ls_abs_structure_details 'Flack H D (1983), Acta Cryst. A39, 876-881'
_refine_ls_abs_structure_Flack 0.00
_refine_ls_extinction_method none
_refine_ls_goodness_of_fit_ref 1.057
_refine_ls_hydrogen_treatment constr
_refine_ls_matrix_type full
_refine_ls_number_parameters 638
_refine_ls_number_reflns 8056
_refine_ls_number_restraints 747
_refine_ls_restrained_S_all 1.018
_refine_ls_R_factor_all 0.1472
_refine_ls_R_factor_gt 0.1423
_refine_ls_shift/su_max 0.000
_refine_ls_shift/su_mean 0.000
_refine_ls_structure_factor_coef Fsqd
_refine_ls_weighting_details 'calc w=1/[\s^2^(Fo^2^)+(0.1911P)^2^+59.2875P] where P=(Fo^2^+2Fc^2^)/3'
_refine_ls_weighting_scheme calc
_refine_ls_wR_factor_gt 0.3770
_refine_ls_wR_factor_ref 0.3814
_reflns_number_gt 7594
_reflns_number_total 8056
_reflns_threshold_expression I>2\s(I)
_cod_data_source_file b606897a.txt
_cod_original_sg_symbol_H-M P2(1)
_cod_database_code 7101336

loop_
_symmetry_equiv_pos_as_xyz
'x, y, z'
'-x, y+1/2, -z'

loop_
_atom_site_label
_atom_site_type_symbol
_atom_site_fract_x
_atom_site_fract_y
_atom_site_fract_z
_atom_site_U_iso_or_equiv
_atom_site_adp_type
_atom_site_occupancy
_atom_site_symmetry_multiplicity
_atom_site_calc_flag
_atom_site_refinement_flags
V1 V 1.0368(3) 0.70378(9) 0.5568(3) 0.0192(5) Uani 1 1 d U
O1 O 1.1410(11) 0.7466(4) 0.4331(11) 0.0225(18) Uani 1 1 d U
O2 O 0.8749(12) 0.7463(4) 0.5597(11) 0.0222(17) Uani 1 1 d U
O3 O 1.1196(11) 0.6418(4) 0.5028(11) 0.0223(18) Uani 1 1 d U
O4 O 1.1216(12) 0.7179(4) 0.6918(11) 0.024(2) Uani 1 1 d U
N1 N 0.9175(14) 0.6840(5) 0.3497(13) 0.0202(15) Uani 1 1 d U
V2 V 0.4190(3) 0.41040(10) 0.2985(3) 0.0211(6) Uani 1 1 d U
O5 O 0.3134(12) 0.3742(4) 0.1638(12) 0.0255(18) Uani 1 1 d U
O6 O 0.5587(11) 0.3581(4) 0.3078(11) 0.0197(17) Uani 1 1 d U
O7 O 0.3653(12) 0.4761(4) 0.2470(12) 0.0269(19) Uani 1 1 d U
O8 O 0.3194(11) 0.3999(4) 0.4246(11) 0.027(2) Uani 1 1 d U
N3 N 0.5678(13) 0.4248(5) 0.1037(12) 0.0170(15) Uani 1 1 d U
C1 C 1.1053(15) 0.7463(6) 0.3023(15) 0.016(2) Uani 1 1 d U
C2 C 1.1843(15) 0.7792(6) 0.2135(16) 0.020(2) Uani 1 1 d U
H2 H 1.2641 0.7988 0.2457 0.025 Uiso 1 1 calc R
C3 C 1.1429(17) 0.7821(6) 0.0798(17) 0.026(3) Uani 1 1 d U
H3 H 1.1916 0.8054 0.0211 0.031 Uiso 1 1 calc R
C4 C 1.0313(18) 0.7515(6) 0.0294(17) 0.026(3) Uani 1 1 d U
H4 H 1.0057 0.7528 -0.0635 0.032 Uiso 1 1 calc R
C5 C 0.9581(15) 0.7191(5) 0.1184(15) 0.017(2) Uani 1 1 d U
H5 H 0.8836 0.6979 0.0818 0.020 Uiso 1 1 calc R
C6 C 0.9836(16) 0.7152(5) 0.2516(15) 0.020(2) Uani 1 1 d U
C7 C 0.7563(17) 0.7349(6) 0.4861(17) 0.026(3) Uani 1 1 d U
C8 C 0.6213(17) 0.7564(7) 0.518(2) 0.031(3) Uani 1 1 d U
H8 H 0.6105 0.7804 0.5904 0.038 Uiso 1 1 calc R
C9 C 0.5037(17) 0.7410(6) 0.4396(18) 0.026(3) Uani 1 1 d U
H9 H 0.4098 0.7520 0.4658 0.032 Uiso 1 1 calc R
C10 C 0.5177(17) 0.7099(7) 0.3231(17) 0.027(3) Uani 1 1 d U
H10 H 0.4359 0.7028 0.2680 0.032 Uiso 1 1 calc R
C11 C 0.6445(16) 0.6909(6) 0.2918(16) 0.022(2) Uani 1 1 d U
H11 H 0.6539 0.6693 0.2146 0.026 Uiso 1 1 calc R
C12 C 0.7693(15) 0.7024(6) 0.3723(15) 0.022(2) Uani 1 1 d U
C13 C 1.0587(17) 0.6099(6) 0.4159(16) 0.022(3) Uani 1 1 d U
C14 C 1.095(2) 0.5586(6) 0.3993(17) 0.030(3) Uani 1 1 d U
H14 H 1.1647 0.5449 0.4603 0.036 Uiso 1 1 calc R
C15 C 1.0438(16) 0.5264(6) 0.3083(15) 0.019(2) Uani 1 1 d U
H15 H 1.0847 0.4928 0.2964 0.023 Uiso 1 1 calc R
C16 C 0.9236(16) 0.5434(6) 0.2271(16) 0.020(3) Uani 1 1 d U
H16 H 0.8731 0.5206 0.1681 0.024 Uiso 1 1 calc R
C17 C 0.8852(15) 0.5972(5) 0.2411(14) 0.015(2) Uani 1 1 d U
H17 H 0.8123 0.6109 0.1835 0.018 Uiso 1 1 calc R
C18 C 0.9483(16) 0.6298(5) 0.3330(14) 0.016(2) Uani 1 1 d U
N2 N 0.8811(15) 0.6509(5) 0.6615(13) 0.023(2) Uani 1 1 d U
H2A H 0.8278 0.6705 0.7211 0.028 Uiso 1 1 calc R
H2B H 0.8181 0.6380 0.5979 0.028 Uiso 1 1 calc R
C19 C 0.9415(15) 0.6078(6) 0.7342(15) 0.018(2) Uani 1 1 d U
C20 C 1.0226(17) 0.6140(6) 0.8477(16) 0.023(3) Uani 1 1 d U
H20 H 1.0335 0.6483 0.8823 0.027 Uiso 1 1 calc R
C21 C 1.0898(19) 0.5744(6) 0.9156(17) 0.027(3) Uani 1 1 d U
H21 H 1.1526 0.5814 0.9894 0.032 Uiso 1 1 calc R
C22 C 1.0630(19) 0.5224(7) 0.8729(17) 0.029(3) Uani 1 1 d U
C23 C 0.970(2) 0.5162(7) 0.7582(16) 0.030(3) Uani 1 1 d U
H23 H 0.9483 0.4821 0.7274 0.036 Uiso 1 1 calc R
C24 C 0.9119(16) 0.5584(6) 0.6909(15) 0.018(2) Uani 1 1 d U
H24 H 0.8512 0.5531 0.6146 0.022 Uiso 1 1 calc R
C25 C 1.1455(19) 0.4777(7) 0.935(2) 0.039(4) Uani 1 1 d U
H25A H 1.2491 0.4824 0.9184 0.058 Uiso 1 1 calc R
H25B H 1.1133 0.4450 0.8942 0.058 Uiso 1 1 calc R
H25C H 1.1276 0.4768 1.0325 0.058 Uiso 1 1 calc R
C26 C 0.3589(16) 0.3707(6) 0.0444(17) 0.023(2) Uani 1 1 d U
C27 C 0.2901(17) 0.3375(6) -0.0562(17) 0.025(2) Uani 1 1 d U
H27 H 0.2044 0.3191 -0.0337 0.031 Uiso 1 1 calc R
C28 C 0.3474(17) 0.3327(7) -0.1824(16) 0.026(3) Uani 1 1 d U
H28 H 0.2961 0.3119 -0.2457 0.031 Uiso 1 1 calc R
C29 C 0.4677(17) 0.3545(6) -0.2234(16) 0.020(2) Uani 1 1 d U
H29 H 0.5026 0.3487 -0.3123 0.024 Uiso 1 1 calc R
C30 C 0.5455(18) 0.3873(6) -0.1319(16) 0.024(2) Uani 1 1 d U
H30 H 0.6321 0.4043 -0.1582 0.028 Uiso 1 1 calc R
C31 C 0.4881(16) 0.3932(5) -0.0012(15) 0.019(2) Uani 1 1 d U
C32 C 0.6930(17) 0.3670(6) 0.2486(16) 0.023(2) Uani 1 1 d U
C33 C 0.8093(17) 0.3385(7) 0.2983(17) 0.027(3) Uani 1 1 d U
H33 H 0.7974 0.3125 0.3654 0.032 Uiso 1 1 calc R
C34 C 0.9430(17) 0.3502(6) 0.2444(16) 0.024(2) Uani 1 1 d U
H34 H 1.0253 0.3325 0.2787 0.028 Uiso 1 1 calc R
C35 C 0.9619(17) 0.3851(6) 0.1469(16) 0.022(2) Uani 1 1 d U
H35 H 1.0561 0.3928 0.1145 0.026 Uiso 1 1 calc R
C36 C 0.8341(15) 0.4116(6) 0.0897(15) 0.021(2) Uani 1 1 d U
H36 H 0.8418 0.4349 0.0155 0.025 Uiso 1 1 calc R
C37 C 0.7050(14) 0.4010(5) 0.1490(14) 0.016(2) Uani 1 1 d U
C38 C 0.4431(16) 0.5049(6) 0.1555(15) 0.021(2) Uani 1 1 d U
C39 C 0.4202(18) 0.5566(6) 0.1496(17) 0.026(3) Uani 1 1 d U
H39 H 0.3518 0.5722 0.2083 0.031 Uiso 1 1 calc R
C40 C 0.5001(18) 0.5888(6) 0.0531(16) 0.024(3) Uani 1 1 d U
H40 H 0.4828 0.6251 0.0456 0.029 Uiso 1 1 calc R
C41 C 0.6071(18) 0.5629(7) -0.0307(18) 0.028(3) Uani 1 1 d U
H41 H 0.6578 0.5819 -0.0979 0.034 Uiso 1 1 calc R
C42 C 0.6354(17) 0.5095(6) -0.0122(16) 0.022(2) Uani 1 1 d U
H42 H 0.7085 0.4930 -0.0639 0.026 Uiso 1 1 calc R
C43 C 0.5572(16) 0.4811(6) 0.0809(14) 0.0171(19) Uani 1 1 d U
N4 N 0.5859(15) 0.4537(6) 0.4162(14) 0.027(2) Uani 1 1 d U
H4A H 0.6251 0.4308 0.4776 0.032 Uiso 1 1 calc R
H4B H 0.6585 0.4626 0.3572 0.032 Uiso 1 1 calc R
C44 C 0.5472(16) 0.4992(6) 0.4880(15) 0.021(2) Uani 1 1 d U
C45 C 0.5841(17) 0.5481(6) 0.4533(16) 0.023(2) Uani 1 1 d U
H45 H 0.6460 0.5525 0.3777 0.027 Uiso 1 1 calc R
C46 C 0.5405(18) 0.5903(7) 0.5171(16) 0.026(3) Uani 1 1 d U
H46 H 0.5684 0.6236 0.4845 0.032 Uiso 1 1 calc R
C47 C 0.4544(17) 0.5866(6) 0.6311(15) 0.023(3) Uani 1 1 d U
C48 C 0.407(2) 0.5356(7) 0.6721(18) 0.034(3) Uani 1 1 d U
H48 H 0.3406 0.5314 0.7440 0.041 Uiso 1 1 calc R
C49 C 0.4623(19) 0.4928(6) 0.6040(16) 0.026(3) Uani 1 1 d U
H49 H 0.4420 0.4588 0.6364 0.032 Uiso 1 1 calc R
C50 C 0.4008(19) 0.6334(7) 0.7008(18) 0.030(3) Uani 1 1 d U
H50A H 0.4191 0.6640 0.6447 0.045 Uiso 1 1 calc R
H50B H 0.4510 0.6372 0.7875 0.045 Uiso 1 1 calc R
H50C H 0.2967 0.6299 0.7167 0.045 Uiso 1 1 calc R
N5 N 0.7004(18) 0.7031(7) 0.8713(15) 0.040(3) Uani 1 1 d U
C51 C 0.5886(18) 0.7254(6) 0.8877(17) 0.026(3) Uani 1 1 d U
C52 C 0.462(2) 0.7516(8) 0.905(2) 0.047(5) Uani 1 1 d U
H52A H 0.4753 0.7783 0.9745 0.070 Uiso 1 1 calc R
H52B H 0.3868 0.7272 0.9335 0.070 Uiso 1 1 calc R
H52C H 0.4341 0.7680 0.8198 0.070 Uiso 1 1 calc R
N6 N 0.7822(14) 0.4009(5) 0.6160(13) 0.026(3) Uani 1 1 d U
C53 C 0.8975(18) 0.3843(7) 0.6069(17) 0.027(3) Uani 1 1 d U
C54 C 1.0411(18) 0.3657(8) 0.609(2) 0.039(4) Uani 1 1 d U
H54A H 1.0704 0.3587 0.7020 0.059 Uiso 1 1 calc R
H54B H 1.1053 0.3920 0.5695 0.059 Uiso 1 1 calc R
H54C H 1.0471 0.3336 0.5557 0.059 Uiso 1 1 calc R

loop_
_atom_site_aniso_label
_atom_site_aniso_U_11
_atom_site_aniso_U_22
_atom_site_aniso_U_33
_atom_site_aniso_U_23
_atom_site_aniso_U_13
_atom_site_aniso_U_12
V1 0.0151(11) 0.0201(12) 0.0224(12) -0.0014(10) -0.0059(9) 0.0001(10)
O1 0.018(4) 0.025(4) 0.024(3) -0.003(4) -0.002(3) -0.002(3)
O2 0.021(3) 0.017(4) 0.029(5) 0.005(3) 0.005(3) 0.002(3)
O3 0.014(4) 0.023(4) 0.030(5) -0.010(3) -0.007(3) 0.001(3)
O4 0.030(5) 0.016(5) 0.026(4) -0.005(3) -0.007(4) -0.004(4)
N1 0.021(4) 0.015(4) 0.024(3) 0.001(3) -0.004(3) 0.003(3)
V2 0.0158(12) 0.0220(12) 0.0257(12) -0.0015(11) 0.0032(10) 0.0003(10)
O5 0.017(4) 0.030(5) 0.030(4) 0.001(4) -0.007(3) -0.004(4)
O6 0.014(3) 0.015(4) 0.030(5) 0.005(3) -0.008(3) -0.007(3)
O7 0.020(5) 0.022(3) 0.039(6) 0.003(3) 0.007(3) 0.003(3)
O8 0.020(4) 0.034(6) 0.027(4) 0.006(4) -0.001(3) -0.006(4)
N3 0.013(3) 0.018(3) 0.020(3) 0.000(2) -0.005(2) 0.002(2)
C1 0.013(4) 0.016(4) 0.020(3) -0.004(3) 0.002(3) 0.005(3)
C2 0.011(6) 0.018(6) 0.033(5) 0.003(5) 0.002(4) 0.006(4)
C3 0.025(7) 0.024(7) 0.028(5) 0.000(5) 0.015(5) -0.004(5)
C4 0.028(7) 0.027(7) 0.025(5) -0.005(5) 0.008(5) -0.003(5)
C5 0.012(6) 0.016(6) 0.023(4) -0.002(4) 0.000(4) 0.005(4)
C6 0.022(5) 0.016(5) 0.023(3) -0.004(4) 0.001(4) 0.000(4)
C7 0.017(4) 0.028(7) 0.032(6) 0.003(5) 0.003(4) 0.005(4)
C8 0.017(4) 0.026(7) 0.051(8) -0.004(6) 0.008(5) 0.000(5)
C9 0.015(4) 0.023(7) 0.040(7) 0.006(5) 0.008(5) 0.001(5)
C10 0.021(3) 0.027(5) 0.033(4) 0.007(4) 0.001(3) -0.002(4)
C11 0.020(3) 0.021(4) 0.024(4) 0.007(3) 0.005(3) -0.001(3)
C12 0.021(4) 0.021(6) 0.024(5) 0.011(4) 0.001(3) 0.004(4)
C13 0.023(6) 0.019(4) 0.025(6) -0.002(4) -0.012(4) 0.003(4)
C14 0.046(8) 0.014(5) 0.029(7) 0.002(5) -0.014(6) 0.004(5)
C15 0.020(6) 0.020(5) 0.019(6) 0.000(4) 0.000(5) 0.009(5)
C16 0.021(6) 0.017(5) 0.023(6) 0.000(5) -0.001(5) 0.002(5)
C17 0.012(4) 0.016(3) 0.017(4) 0.002(3) -0.002(3) 0.001(3)
C18 0.020(6) 0.016(4) 0.011(5) 0.004(3) -0.002(4) 0.002(4)
N2 0.031(5) 0.015(4) 0.024(5) -0.004(4) 0.004(4) -0.001(3)
C19 0.008(5) 0.024(4) 0.023(5) -0.001(4) 0.006(4) -0.001(4)
C20 0.021(7) 0.023(5) 0.024(6) -0.003(5) -0.001(5) -0.009(5)
C21 0.029(7) 0.031(5) 0.021(6) 0.006(5) 0.006(5) -0.006(5)
C22 0.034(5) 0.029(4) 0.025(4) 0.007(4) -0.006(4) 0.002(4)
C23 0.041(8) 0.028(5) 0.021(7) 0.011(5) -0.005(5) 0.002(6)
C24 0.017(6) 0.019(4) 0.019(6) 0.000(4) -0.006(5) 0.000(5)
C25 0.019(8) 0.035(6) 0.062(11) 0.022(8) -0.011(7) -0.002(6)
C26 0.017(4) 0.023(4) 0.029(3) -0.002(3) -0.005(3) -0.001(3)
C27 0.019(4) 0.027(4) 0.031(4) -0.002(3) -0.003(3) -0.006(3)
C28 0.023(6) 0.031(7) 0.024(5) 0.006(5) -0.014(5) -0.002(5)
C29 0.023(4) 0.017(4) 0.019(4) -0.004(3) -0.004(3) 0.002(3)
C30 0.026(4) 0.021(4) 0.024(3) -0.008(3) 0.000(3) -0.002(3)
C31 0.018(4) 0.017(4) 0.020(3) -0.005(3) -0.004(3) 0.001(3)
C32 0.019(4) 0.021(6) 0.027(6) 0.000(4) 0.002(4) 0.010(4)
C33 0.019(4) 0.035(7) 0.027(7) 0.000(5) -0.001(5) 0.013(5)
C34 0.020(3) 0.023(4) 0.028(4) -0.008(3) -0.003(4) 0.005(4)
C35 0.016(4) 0.018(6) 0.032(7) -0.011(4) -0.006(5) 0.001(5)
C36 0.015(3) 0.022(4) 0.026(4) -0.007(3) 0.001(3) 0.003(3)
C37 0.014(3) 0.016(5) 0.017(5) -0.008(4) -0.002(3) 0.000(4)
C38 0.021(6) 0.022(4) 0.019(6) -0.001(4) -0.005(4) 0.007(4)
C39 0.028(7) 0.020(4) 0.029(7) -0.001(5) 0.004(5) 0.002(5)
C40 0.025(4) 0.023(4) 0.024(4) -0.003(3) -0.004(4) -0.004(3)
C41 0.020(7) 0.033(5) 0.032(7) 0.016(5) 0.002(5) 0.004(5)
C42 0.020(6) 0.021(4) 0.023(6) -0.005(4) -0.004(4) -0.009(4)
C43 0.019(4) 0.017(3) 0.016(4) -0.001(3) -0.006(3) 0.001(3)
N4 0.023(5) 0.033(5) 0.024(5) -0.011(4) 0.002(4) -0.006(4)
C44 0.018(6) 0.030(4) 0.016(5) -0.002(4) -0.003(4) -0.004(4)
C45 0.019(4) 0.029(3) 0.020(4) 0.003(3) 0.004(3) -0.002(4)
C46 0.026(7) 0.031(5) 0.022(6) -0.005(5) 0.003(5) -0.015(6)
C47 0.025(7) 0.024(5) 0.020(6) -0.008(5) 0.000(5) -0.006(5)
C48 0.050(9) 0.030(5) 0.024(7) -0.011(5) 0.018(6) -0.017(6)
C49 0.039(8) 0.022(5) 0.018(6) 0.006(4) 0.005(5) -0.001(6)
C50 0.025(8) 0.028(6) 0.036(8) -0.007(6) -0.005(6) 0.011(6)
N5 0.052(8) 0.036(8) 0.031(7) -0.011(7) -0.006(6) 0.017(7)
C51 0.030(4) 0.024(5) 0.025(5) -0.004(4) 0.001(4) -0.005(4)
C52 0.028(8) 0.039(10) 0.073(14) 0.013(10) 0.011(9) -0.002(6)
N6 0.021(4) 0.028(5) 0.028(4) 0.000(4) 0.005(4) -0.002(3)
C53 0.026(4) 0.028(5) 0.026(5) -0.006(4) 0.002(4) 0.003(4)
C54 0.017(6) 0.044(10) 0.057(12) -0.003(9) 0.007(8) -0.002(6)

loop_
_atom_type_symbol
_atom_type_description
_atom_type_scat_dispersion_real
_atom_type_scat_dispersion_imag
_atom_type_scat_source
C C 0.0033 0.0016 'International Tables Vol C Tables 4.2.6.8 and 6.1.1.4'
H H 0.0000 0.0000 'International Tables Vol C Tables 4.2.6.8 and 6.1.1.4'
N N 0.0061 0.0033 'International Tables Vol C Tables 4.2.6.8 and 6.1.1.4'
O O 0.0106 0.0060 'International Tables Vol C Tables 4.2.6.8 and 6.1.1.4'
V V 0.3005 0.5294 'International Tables Vol C Tables 4.2.6.8 and 6.1.1.4'

loop_
_geom_angle_atom_site_label_1
_geom_angle_atom_site_label_2
_geom_angle_atom_site_label_3
_geom_angle
O4 V1 O3 103.6(5)
O4 V1 O2 104.5(5)
O3 V1 O2 148.0(5)
O4 V1 O1 99.1(5)
O3 V1 O1 95.9(5)
O2 V1 O1 94.5(5)
O4 V1 N2 93.8(5)
O3 V1 N2 82.9(5)
O2 V1 N2 80.3(5)
O1 V1 N2 166.9(5)
O4 V1 N1 177.8(6)
O3 V1 N1 76.0(4)
O2 V1 N1 76.5(5)
O1 V1 N1 78.8(4)
N2 V1 N1 88.3(5)
C1 O1 V1 119.6(9)
C7 O2 V1 121.4(10)
C13 O3 V1 123.4(9)
C6 N1 C18 113.0(12)
C6 N1 C12 109.2(11)
C18 N1 C12 121.1(13)
C6 N1 V1 105.8(9)
C18 N1 V1 102.4(8)
C12 N1 V1 103.4(9)
O8 V2 O7 102.7(6)
O8 V2 O6 104.1(5)
O7 V2 O6 149.9(5)
O8 V2 O5 99.9(5)
O7 V2 O5 96.7(5)
O6 V2 O5 92.1(5)
O8 V2 N4 94.4(5)
O7 V2 N4 82.7(6)
O6 V2 N4 81.7(5)
O5 V2 N4 165.4(5)
O8 V2 N3 178.7(5)
O7 V2 N3 77.9(4)
O6 V2 N3 75.7(4)
O5 V2 N3 78.8(4)
N4 V2 N3 86.9(5)
C26 O5 V2 121.6(10)
C32 O6 V2 118.6(9)
C38 O7 V2 122.5(9)
C43 N3 C37 120.7(11)
C43 N3 C31 113.1(11)
C37 N3 C31 113.9(11)
C43 N3 V2 103.7(8)
C37 N3 V2 100.7(8)
C31 N3 V2 100.9(8)
O1 C1 C2 117.9(13)
O1 C1 C6 121.6(13)
C2 C1 C6 120.4(13)
C3 C2 C1 118.9(14)
C2 C3 C4 121.2(15)
C5 C4 C3 118.3(15)
C6 C5 C4 125.6(14)
C5 C6 N1 130.3(14)
C5 C6 C1 115.4(13)
N1 C6 C1 114.2(13)
O2 C7 C8 121.1(15)
O2 C7 C12 119.3(13)
C8 C7 C12 119.5(15)
C9 C8 C7 117.2(16)
C8 C9 C10 123.1(15)
C11 C10 C9 119.3(15)
C10 C11 C12 120.9(15)
C7 C12 C11 119.8(14)
C7 C12 N1 113.2(13)
C11 C12 N1 127.0(14)
O3 C13 C14 125.0(14)
O3 C13 C18 117.7(13)
C14 C13 C18 117.3(14)
C15 C14 C13 126.9(16)
C14 C15 C16 118.0(14)
C17 C16 C15 115.5(13)
C18 C17 C16 123.3(13)
C17 C18 C13 118.3(13)
C17 C18 N1 126.0(13)
C13 C18 N1 115.6(13)
C19 N2 V1 116.9(10)
C20 C19 C24 118.6(14)
C20 C19 N2 122.5(14)
C24 C19 N2 118.8(13)
C19 C20 C21 124.5(15)
C20 C21 C22 118.4(15)
C21 C22 C23 116.3(15)
C21 C22 C25 120.4(16)
C23 C22 C25 122.7(16)
C24 C23 C22 121.9(16)
C19 C24 C23 119.9(14)
O5 C26 C31 123.9(14)
O5 C26 C27 122.6(14)
C31 C26 C27 113.2(14)
C28 C27 C26 120.6(15)
C29 C28 C27 125.2(16)
C28 C29 C30 118.8(15)
C31 C30 C29 117.2(14)
C26 C31 C30 125.0(14)
C26 C31 N3 114.6(13)
C30 C31 N3 120.4(13)
C37 C32 C33 123.1(15)
C37 C32 O6 119.9(13)
C33 C32 O6 117.0(14)
C34 C33 C32 116.2(16)
C35 C34 C33 123.1(15)
C34 C35 C36 118.9(14)
C37 C36 C35 116.4(14)
C32 C37 C36 122.0(14)
C32 C37 N3 115.3(13)
C36 C37 N3 122.7(13)
C39 C38 O7 118.5(14)
C39 C38 C43 121.1(15)
O7 C38 C43 119.9(13)
C38 C39 C40 120.5(15)
C41 C40 C39 117.2(15)
C42 C41 C40 119.9(15)
C43 C42 C41 120.3(15)
C42 C43 C38 120.5(14)
C42 C43 N3 126.1(13)
C38 C43 N3 113.1(13)
C44 N4 V2 120.0(10)
C45 C44 C49 117.4(15)
C45 C44 N4 125.5(14)
C49 C44 N4 117.1(14)
C46 C45 C44 124.6(15)
C45 C46 C47 120.6(16)
C46 C47 C48 117.8(14)
C46 C47 C50 121.3(16)
C48 C47 C50 120.7(15)
C49 C48 C47 118.4(15)
C48 C49 C44 120.7(15)
N5 C51 C52 179(2)
N6 C53 C54 174.4(19)

loop_
_geom_bond_atom_site_label_1
_geom_bond_atom_site_label_2
_geom_bond_distance
V1 O4 1.591(11)
V1 O3 1.847(10)
V1 O2 1.855(11)
V1 O1 1.909(11)
V1 N2 2.238(13)
V1 N1 2.382(13)
O1 C1 1.336(18)
O2 C7 1.35(2)
O3 C13 1.316(18)
N1 C6 1.40(2)
N1 C18 1.433(19)
N1 C12 1.468(19)
V2 O8 1.576(11)
V2 O7 1.834(11)
V2 O6 1.868(11)
V2 O5 1.896(11)
V2 N4 2.231(13)
V2 N3 2.400(13)
O5 C26 1.26(2)
O6 C32 1.394(19)
O7 C38 1.37(2)
N3 C43 1.471(18)
N3 C37 1.478(18)
N3 C31 1.509(18)
C1 C2 1.42(2)
C1 C6 1.47(2)
C2 C3 1.38(2)
C3 C4 1.39(2)
C4 C5 1.39(2)
C5 C6 1.34(2)
C7 C8 1.40(2)
C7 C12 1.41(2)
C8 C9 1.39(3)
C9 C10 1.41(2)
C10 C11 1.31(2)
C11 C12 1.43(2)
C13 C14 1.37(2)
C13 C18 1.41(2)
C14 C15 1.31(2)
C15 C16 1.44(2)
C16 C17 1.44(2)
C17 C18 1.37(2)
N2 C19 1.43(2)
C19 C20 1.36(2)
C19 C24 1.37(2)
C20 C21 1.37(2)
C21 C22 1.43(2)
C22 C23 1.43(2)
C22 C25 1.51(2)
C23 C24 1.38(2)
C26 C31 1.40(2)
C26 C27 1.46(2)
C27 C28 1.36(2)
C28 C29 1.31(2)
C29 C30 1.43(2)
C30 C31 1.41(2)
C32 C37 1.32(2)
C32 C33 1.39(2)
C33 C34 1.38(2)
C34 C35 1.33(2)
C35 C36 1.48(2)
C36 C37 1.36(2)
C38 C39 1.35(2)
C38 C43 1.43(2)
C39 C40 1.47(2)
C40 C41 1.45(2)
C41 C42 1.41(2)
C42 C43 1.38(2)
N4 C44 1.42(2)
C44 C45 1.35(2)
C44 C49 1.40(2)
C45 C46 1.32(2)
C46 C47 1.39(2)
C47 C48 1.44(2)
C47 C50 1.47(2)
C48 C49 1.39(2)
N5 C51 1.19(2)
C51 C52 1.36(3)
N6 C53 1.15(2)
C53 C54 1.41(2)

loop_
_geom_hbond_atom_site_label_D
_geom_hbond_atom_site_label_H
_geom_hbond_atom_site_label_A
_geom_hbond_distance_DH
_geom_hbond_distance_HA
_geom_hbond_distance_DA
_geom_hbond_angle_DHA
N2 H2A N5 0.92 2.08 2.99(2) 170.6
N4 H4A N6 0.92 2.14 3.01(2) 156.9

loop_
_geom_torsion_atom_site_label_1
_geom_torsion_atom_site_label_2
_geom_torsion_atom_site_label_3
_geom_torsion_atom_site_label_4
_geom_torsion
O4 V1 O1 C1 179.1(10)
O3 V1 O1 C1 74.2(10)
O2 V1 O1 C1 -75.5(11)
N2 V1 O1 C1 -10(3)
N1 V1 O1 C1 -0.2(10)
O4 V1 O2 C7 -159.3(11)
O3 V1 O2 C7 -8.5(17)
O1 V1 O2 C7 100.1(12)
N2 V1 O2 C7 -67.8(12)
N1 V1 O2 C7 22.8(11)
O4 V1 O3 C13 162.2(12)
O2 V1 O3 C13 11.3(18)
O1 V1 O3 C13 -97.0(12)
N2 V1 O3 C13 69.9(12)
N1 V1 O3 C13 -20.1(12)
O3 V1 N1 C6 -101.0(10)
O2 V1 N1 C6 95.5(9)
O1 V1 N1 C6 -2.0(9)
N2 V1 N1 C6 175.9(9)
O3 V1 N1 C18 17.6(9)
O2 V1 N1 C18 -145.9(10)
O1 V1 N1 C18 116.6(9)
N2 V1 N1 C18 -65.6(9)
O3 V1 N1 C12 144.2(10)
O2 V1 N1 C12 -19.3(9)
O1 V1 N1 C12 -116.7(9)
N2 V1 N1 C12 61.1(9)
O8 V2 O5 C26 -177.1(12)
O7 V2 O5 C26 78.8(12)
O6 V2 O5 C26 -72.4(12)
N4 V2 O5 C26 -8(3)
N3 V2 O5 C26 2.6(12)
O8 V2 O6 C32 -154.3(11)
O7 V2 O6 C32 -2.4(17)
O5 V2 O6 C32 104.9(11)
N4 V2 O6 C32 -61.9(11)
N3 V2 O6 C32 27.0(10)
O8 V2 O7 C38 167.7(11)
O6 V2 O7 C38 15.7(18)
O5 V2 O7 C38 -90.5(12)
N4 V2 O7 C38 74.9(12)
N3 V2 O7 C38 -13.5(11)
O7 V2 N3 C43 14.5(8)
O6 V2 N3 C43 -150.8(9)
O5 V2 N3 C43 114.0(9)
N4 V2 N3 C43 -68.7(9)
O7 V2 N3 C37 140.1(9)
O6 V2 N3 C37 -25.3(8)
O5 V2 N3 C37 -120.4(8)
N4 V2 N3 C37 56.9(8)
O7 V2 N3 C31 -102.8(9)
O6 V2 N3 C31 91.9(8)
O5 V2 N3 C31 -3.3(8)
N4 V2 N3 C31 174.1(9)
V1 O1 C1 C2 179.3(9)
V1 O1 C1 C6 2.5(17)
O1 C1 C2 C3 -175.6(13)
C6 C1 C2 C3 1(2)
C1 C2 C3 C4 -4(2)
C2 C3 C4 C5 2(2)
C3 C4 C5 C6 1(2)
C4 C5 C6 N1 -179.7(15)
C4 C5 C6 C1 -4(2)
C18 N1 C6 C5 68(2)
C12 N1 C6 C5 -70(2)
V1 N1 C6 C5 179.6(14)
C18 N1 C6 C1 -107.8(14)
C12 N1 C6 C1 114.3(14)
V1 N1 C6 C1 3.5(14)
O1 C1 C6 C5 178.9(13)
C2 C1 C6 C5 2(2)
O1 C1 C6 N1 -4.4(19)
C2 C1 C6 N1 179.0(12)
V1 O2 C7 C8 159.8(13)
V1 O2 C7 C12 -22.5(19)
O2 C7 C8 C9 -177.8(15)
C12 C7 C8 C9 5(2)
C7 C8 C9 C10 -7(3)
C8 C9 C10 C11 6(2)
C9 C10 C11 C12 -2(2)
O2 C7 C12 C11 -178.7(13)
C8 C7 C12 C11 -1(2)
O2 C7 C12 N1 1(2)
C8 C7 C12 N1 178.5(14)
C10 C11 C12 C7 -1(2)
C10 C11 C12 N1 180.0(15)
C6 N1 C12 C7 -98.1(15)
C18 N1 C12 C7 128.0(15)
V1 N1 C12 C7 14.2(14)
C6 N1 C12 C11 81.3(18)
C18 N1 C12 C11 -53(2)
V1 N1 C12 C11 -166.4(13)
V1 O3 C13 C14 -162.0(14)
V1 O3 C13 C18 18(2)
O3 C13 C14 C15 -175.2(17)
C18 C13 C14 C15 4(3)
C13 C14 C15 C16 -9(3)
C14 C15 C16 C17 9(2)
C15 C16 C17 C18 -6(2)
C16 C17 C18 C13 2(2)
C16 C17 C18 N1 178.3(14)
O3 C13 C18 C17 179.2(14)
C14 C13 C18 C17 0(2)
O3 C13 C18 N1 2(2)
C14 C13 C18 N1 -177.6(15)
C6 N1 C18 C17 -78.1(19)
C12 N1 C18 C17 54(2)
V1 N1 C18 C17 168.6(13)
C6 N1 C18 C13 98.8(16)
C12 N1 C18 C13 -128.8(15)
V1 N1 C18 C13 -14.5(15)
O4 V1 N2 C19 -58.4(11)
O3 V1 N2 C19 44.9(10)
O2 V1 N2 C19 -162.4(11)
O1 V1 N2 C19 130(2)
N1 V1 N2 C19 121.0(10)
V1 N2 C19 C20 67.6(16)
V1 N2 C19 C24 -115.0(13)
C24 C19 C20 C21 7(2)
N2 C19 C20 C21 -175.8(14)
C19 C20 C21 C22 -6(2)
C20 C21 C22 C23 2(2)
C20 C21 C22 C25 173.9(16)
C21 C22 C23 C24 1(3)
C25 C22 C23 C24 -170.6(17)
C20 C19 C24 C23 -3(2)
N2 C19 C24 C23 179.1(14)
C22 C23 C24 C19 0(3)
V2 O5 C26 C31 -1(2)
V2 O5 C26 C27 171.7(12)
O5 C26 C27 C28 -176.5(15)
C31 C26 C27 C28 -3(2)
C26 C27 C28 C29 3(3)
C27 C28 C29 C30 -2(3)
C28 C29 C30 C31 1(2)
O5 C26 C31 C30 176.1(16)
C27 C26 C31 C30 3(2)
O5 C26 C31 N3 -3(2)
C27 C26 C31 N3 -175.9(13)
C29 C30 C31 C26 -2(2)
C29 C30 C31 N3 176.7(13)
C43 N3 C31 C26 -106.4(15)
C37 N3 C31 C26 110.8(14)
V2 N3 C31 C26 3.7(14)
C43 N3 C31 C30 74.8(17)
C37 N3 C31 C30 -68.0(18)
V2 N3 C31 C30 -175.0(12)
V2 O6 C32 C37 -24.6(19)
V2 O6 C32 C33 156.0(12)
C37 C32 C33 C34 5(2)
O6 C32 C33 C34 -176.0(14)
C32 C33 C34 C35 -3(2)
C33 C34 C35 C36 -2(2)
C34 C35 C36 C37 5(2)
C33 C32 C37 C36 -2(2)
O6 C32 C37 C36 178.9(13)
C33 C32 C37 N3 175.8(14)
O6 C32 C37 N3 -4(2)
C35 C36 C37 C32 -3(2)
C35 C36 C37 N3 179.7(12)
C43 N3 C37 C32 134.3(14)
C31 N3 C37 C32 -86.0(16)
V2 N3 C37 C32 21.1(14)
C43 N3 C37 C36 -48.2(19)
C31 N3 C37 C36 91.5(16)
V2 N3 C37 C36 -161.3(12)
V2 O7 C38 C39 -162.7(12)
V2 O7 C38 C43 9.9(19)
O7 C38 C39 C40 -179.7(14)
C43 C38 C39 C40 8(2)
C38 C39 C40 C41 -2(2)
C39 C40 C41 C42 -3(2)
C40 C41 C42 C43 3(2)
C41 C42 C43 C38 3(2)
C41 C42 C43 N3 175.3(14)
C39 C38 C43 C42 -8(2)
O7 C38 C43 C42 179.4(13)
C39 C38 C43 N3 178.2(14)
O7 C38 C43 N3 5.9(19)
C37 N3 C43 C42 61.7(19)
C31 N3 C43 C42 -78.3(17)
V2 N3 C43 C42 173.2(12)
C37 N3 C43 C38 -125.2(14)
C31 N3 C43 C38 94.8(14)
V2 N3 C43 C38 -13.6(13)
O8 V2 N4 C44 -59.2(13)
O7 V2 N4 C44 43.1(12)
O6 V2 N4 C44 -162.8(12)
O5 V2 N4 C44 131.7(19)
N3 V2 N4 C44 121.2(12)
V2 N4 C44 C45 -108.0(16)
V2 N4 C44 C49 71.3(17)
C49 C44 C45 C46 -3(2)
N4 C44 C45 C46 176.0(16)
C44 C45 C46 C47 2(3)
C45 C46 C47 C48 -4(3)
C45 C46 C47 C50 -178.0(16)
C46 C47 C48 C49 6(3)
C50 C47 C48 C49 -179.4(17)
C47 C48 C49 C44 -8(3)
C45 C44 C49 C48 6(2)
N4 C44 C49 C48 -173.3(16)
